data_4066983
loop_
_publ_author_name
'Tsai, Jie-Hong'
'Lin, Shen-Ta'
'Yang, Richard Bing-Gong'
'Yap, Glenn P. A.'
'Ong, Tiow-Gan'

_publ_section_title
;
 Two-Way Street Transformation of Boronium and Borane Complexes
 Facilitated by Amino-Linked N-Heterocyclic Carbene
;
_journal_issue 18
_journal_name_full Organometallics
_journal_page_first 4004
_journal_paper_doi 10.1021/om100747j
_journal_volume 29
_journal_year 2010
_chemical_formula_sum 'C18 H33 B2 N3'
_chemical_formula_weight 313.09
_chemical_name_systematic
; 
 ? 
;
_space_group_IT_number 14
_symmetry_cell_setting monoclinic
_symmetry_space_group_name_Hall '-P 2ybc'
_symmetry_space_group_name_H-M 'P 1 21/c 1'
_atom_sites_solution_hydrogens geom
_atom_sites_solution_primary direct
_atom_sites_solution_secondary difmap
_audit_creation_method SHELXL-97
_cell_angle_alpha 90.00
_cell_angle_beta 94.432(2)
_cell_angle_gamma 90.00
_cell_formula_units_Z 4
_cell_length_a 7.3822(2)
_cell_length_b 11.1731(3)
_cell_length_c 23.8716(7)
_cell_measurement_reflns_used 3318
_cell_measurement_temperature 296(2)
_cell_measurement_theta_max 26.06
_cell_measurement_theta_min 2.77
_cell_volume 1963.09(9)
_computing_cell_refinement 'SHELXTL, Sheldrick (2001)'
_computing_data_collection 'SMART, Bruker (2002)'
_computing_data_reduction 'SHELXTL, Sheldrick (2001)'
_computing_molecular_graphics 'SHELXTL, Sheldrick (2001)'
_computing_publication_material 'SHELXTL, Sheldrick (2001)'
_computing_structure_refinement 'SHELXL-97 (Sheldrick, 2008)'
_computing_structure_solution 'SHELXS-97 (Sheldrick, 2008)'
_diffrn_ambient_temperature 296(2)
_diffrn_detector_area_resol_mean 836.6
_diffrn_measured_fraction_theta_full 0.999
_diffrn_measured_fraction_theta_max 0.997
_diffrn_measurement_device_type 'Bruker AXS APEX diffractometer'
_diffrn_measurement_method \w
_diffrn_radiation_monochromator graphite
_diffrn_radiation_source 'fine-focus sealed tube'
_diffrn_radiation_type MoK\a
_diffrn_radiation_wavelength 0.71073
_diffrn_reflns_av_R_equivalents 0.0363
_diffrn_reflns_av_sigmaI/netI 0.0455
_diffrn_reflns_limit_h_max 9
_diffrn_reflns_limit_h_min -9
_diffrn_reflns_limit_k_max 14
_diffrn_reflns_limit_k_min -11
_diffrn_reflns_limit_l_max 29
_diffrn_reflns_limit_l_min -30
_diffrn_reflns_number 15862
_diffrn_reflns_theta_full 25.00
_diffrn_reflns_theta_max 27.10
_diffrn_reflns_theta_min 1.71
_exptl_absorpt_coefficient_mu 0.061
_exptl_absorpt_correction_T_max 0.9939
_exptl_absorpt_correction_T_min 0.9903
_exptl_absorpt_correction_type multi-scan
_exptl_absorpt_process_details 'SADABS, Sheldrick (2003)'
_exptl_crystal_colour colourless
_exptl_crystal_density_diffrn 1.059
_exptl_crystal_density_meas 0
_exptl_crystal_density_method 'not measured'
_exptl_crystal_description prism
_exptl_crystal_F_000 688
_exptl_crystal_size_max 0.16
_exptl_crystal_size_mid 0.14
_exptl_crystal_size_min 0.10
_refine_diff_density_max 0.213
_refine_diff_density_min -0.213
_refine_diff_density_rms 0.040
_refine_ls_extinction_method none
_refine_ls_goodness_of_fit_ref 1.045
_refine_ls_hydrogen_treatment mixed
_refine_ls_matrix_type full
_refine_ls_number_parameters 235
_refine_ls_number_reflns 4319
_refine_ls_number_restraints 0
_refine_ls_restrained_S_all 1.045
_refine_ls_R_factor_all 0.0814
_refine_ls_R_factor_gt 0.0507
_refine_ls_shift/su_max 0.000
_refine_ls_shift/su_mean 0.000
_refine_ls_structure_factor_coef Fsqd
_refine_ls_weighting_details 'calc w=1/[\s^2^(Fo^2^)+(0.0631P)^2^+0.3789P] where P=(Fo^2^+2Fc^2^)/3'
_refine_ls_weighting_scheme calc
_refine_ls_wR_factor_gt 0.1232
_refine_ls_wR_factor_ref 0.1409
_reflns_number_gt 2924
_reflns_number_total 4319
_reflns_threshold_expression >2sigma(I)
_cod_data_source_file om100747j_si_003.cif
_cod_data_source_block i10496
_cod_depositor_comments
;
The following automatic conversions were performed:

'_symmetry_cell_setting' value 'Monoclinic' changed to 'monoclinic'
according to /home/saulius/struct/CIF-dictionaries/cif_core.dic
dictionary named 'cif_core.dic' version 2.4.1 from 2010-06-29.

Automatic conversion script
Id: cif_fix_values 1715 2011-07-08 13:25:40Z adriana 
;
_cod_original_sg_symbol_H-M P2(1)/c
_cod_database_code 4066983

loop_
_symmetry_equiv_pos_as_xyz
'x, y, z'
'-x, y+1/2, -z+1/2'
'-x, -y, -z'
'x, -y-1/2, z-1/2'

loop_
_atom_site_label
_atom_site_type_symbol
_atom_site_fract_x
_atom_site_fract_y
_atom_site_fract_z
_atom_site_U_iso_or_equiv
_atom_site_adp_type
_atom_site_occupancy
_atom_site_symmetry_multiplicity
_atom_site_calc_flag
_atom_site_refinement_flags
B1 B 0.3285(3) 0.26303(18) 0.14944(9) 0.0326(4) Uani 1 1 d .
H11 H 0.301(2) 0.3211(16) 0.1177(7) 0.039 Uiso 1 1 d .
H12 H 0.459(2) 0.2775(16) 0.1703(7) 0.039 Uiso 1 1 d .
H13 H 0.235(2) 0.2748(16) 0.1839(7) 0.039 Uiso 1 1 d .
B2 B 0.4020(3) 0.1871(2) 0.31323(9) 0.0379(5) Uani 1 1 d .
H21 H 0.531(2) 0.2088(17) 0.2927(7) 0.046 Uiso 1 1 d .
H22 H 0.309(2) 0.2673(17) 0.3169(7) 0.046 Uiso 1 1 d .
H23 H 0.443(2) 0.1458(16) 0.3540(8) 0.046 Uiso 1 1 d .
N1 N 0.20137(16) 0.08570(12) 0.08485(5) 0.0265(3) Uani 1 1 d .
N2 N 0.38978(16) 0.02930(11) 0.15251(5) 0.0264(3) Uani 1 1 d .
N3 N 0.30046(17) 0.08800(12) 0.27219(6) 0.0262(3) Uani 1 1 d .
H3 H 0.266(2) 0.1259(15) 0.2387(7) 0.031 Uiso 1 1 d .
C1 C -0.0813(2) 0.19465(15) 0.06292(6) 0.0288(4) Uani 1 1 d .
C2 C -0.1779(2) 0.27864(15) 0.02995(7) 0.0337(4) Uani 1 1 d .
H2A H -0.2922 0.3020 0.0398 0.040 Uiso 1 1 calc R
C3 C -0.1097(2) 0.32903(16) -0.01720(7) 0.0374(4) Uani 1 1 d .
C4 C 0.0594(2) 0.29042(17) -0.03177(7) 0.0401(5) Uani 1 1 d .
H4A H 0.1050 0.3213 -0.0640 0.048 Uiso 1 1 calc R
C5 C 0.1624(2) 0.20791(16) -0.00018(7) 0.0342(4) Uani 1 1 d .
C6 C 0.0902(2) 0.16252(14) 0.04774(6) 0.0264(4) Uani 1 1 d .
C7 C -0.1576(2) 0.14260(17) 0.11408(7) 0.0388(4) Uani 1 1 d .
H7A H -0.1529 0.0568 0.1123 0.058 Uiso 1 1 calc R
H7B H -0.2814 0.1679 0.1155 0.058 Uiso 1 1 calc R
H7C H -0.0872 0.1698 0.1471 0.058 Uiso 1 1 calc R
C8 C -0.2156(3) 0.42272(19) -0.05109(9) 0.0567(6) Uani 1 1 d .
H8A H -0.3083 0.4549 -0.0294 0.085 Uiso 1 1 calc R
H8B H -0.2707 0.3873 -0.0849 0.085 Uiso 1 1 calc R
H8C H -0.1351 0.4858 -0.0607 0.085 Uiso 1 1 calc R
C9 C 0.3466(2) 0.1690(2) -0.01650(8) 0.0538(6) Uani 1 1 d .
H9A H 0.3782 0.2142 -0.0485 0.081 Uiso 1 1 calc R
H9B H 0.3434 0.0853 -0.0257 0.081 Uiso 1 1 calc R
H9C H 0.4356 0.1825 0.0143 0.081 Uiso 1 1 calc R
C10 C 0.30797(19) 0.12758(15) 0.12927(6) 0.0259(4) Uani 1 1 d .
C11 C 0.2169(2) -0.03731(15) 0.08066(7) 0.0323(4) Uani 1 1 d .
H11A H 0.1572 -0.0861 0.0536 0.039 Uiso 1 1 calc R
C12 C 0.3341(2) -0.07266(15) 0.12297(7) 0.0319(4) Uani 1 1 d .
H12A H 0.3711 -0.1508 0.1310 0.038 Uiso 1 1 calc R
C13 C 0.5206(2) 0.03073(16) 0.20228(6) 0.0302(4) Uani 1 1 d .
H13A H 0.5727 0.1102 0.2066 0.036 Uiso 1 1 calc R
H13B H 0.6185 -0.0246 0.1963 0.036 Uiso 1 1 calc R
C14 C 0.4363(2) -0.00300(15) 0.25589(7) 0.0291(4) Uani 1 1 d .
H14A H 0.3768 -0.0801 0.2509 0.035 Uiso 1 1 calc R
H14B H 0.5314 -0.0108 0.2860 0.035 Uiso 1 1 calc R
C15 C 0.1261(2) 0.03128(15) 0.29099(7) 0.0312(4) Uani 1 1 d .
C16 C 0.1695(2) -0.04086(17) 0.34384(7) 0.0405(4) Uani 1 1 d .
H16A H 0.0603 -0.0772 0.3552 0.061 Uiso 1 1 calc R
H16B H 0.2196 0.0109 0.3732 0.061 Uiso 1 1 calc R
H16C H 0.2561 -0.1021 0.3367 0.061 Uiso 1 1 calc R
C17 C -0.0058(2) 0.13171(18) 0.30093(8) 0.0455(5) Uani 1 1 d .
H17A H -0.1188 0.0985 0.3109 0.068 Uiso 1 1 calc R
H17B H -0.0263 0.1784 0.2673 0.068 Uiso 1 1 calc R
H17C H 0.0444 0.1818 0.3309 0.068 Uiso 1 1 calc R
C18 C 0.0413(3) -0.04719(18) 0.24402(8) 0.0454(5) Uani 1 1 d .
H18A H -0.0735 -0.0771 0.2543 0.068 Uiso 1 1 calc R
H18B H 0.1207 -0.1131 0.2379 0.068 Uiso 1 1 calc R
H18C H 0.0230 -0.0009 0.2102 0.068 Uiso 1 1 calc R

loop_
_atom_site_aniso_label
_atom_site_aniso_U_11
_atom_site_aniso_U_22
_atom_site_aniso_U_33
_atom_site_aniso_U_23
_atom_site_aniso_U_13
_atom_site_aniso_U_12
B1 0.0369(11) 0.0261(10) 0.0337(11) -0.0006(9) -0.0049(8) -0.0011(8)
B2 0.0438(12) 0.0331(11) 0.0361(11) -0.0058(9) -0.0029(9) -0.0043(10)
N1 0.0270(7) 0.0266(7) 0.0257(7) -0.0010(6) 0.0002(5) 0.0002(6)
N2 0.0259(7) 0.0270(7) 0.0261(7) -0.0008(6) 0.0013(5) 0.0022(6)
N3 0.0289(7) 0.0232(7) 0.0263(7) 0.0020(6) 0.0005(5) 0.0001(6)
C1 0.0309(8) 0.0279(9) 0.0271(8) -0.0030(7) -0.0004(6) -0.0010(7)
C2 0.0309(9) 0.0313(9) 0.0376(10) -0.0051(8) -0.0053(7) 0.0028(7)
C3 0.0460(11) 0.0292(9) 0.0345(9) 0.0016(8) -0.0119(8) -0.0050(8)
C4 0.0446(11) 0.0442(11) 0.0308(9) 0.0095(8) -0.0022(8) -0.0118(9)
C5 0.0328(9) 0.0399(10) 0.0293(9) 0.0013(8) -0.0011(7) -0.0073(8)
C6 0.0284(8) 0.0257(8) 0.0244(8) -0.0005(7) -0.0029(6) -0.0016(7)
C7 0.0350(9) 0.0439(11) 0.0380(10) 0.0047(8) 0.0069(7) 0.0045(8)
C8 0.0676(14) 0.0437(12) 0.0555(13) 0.0134(10) -0.0176(11) 0.0021(10)
C9 0.0390(11) 0.0806(17) 0.0427(11) 0.0080(11) 0.0101(8) -0.0026(11)
C10 0.0235(8) 0.0299(9) 0.0245(8) 0.0006(7) 0.0037(6) 0.0000(7)
C11 0.0369(9) 0.0263(9) 0.0332(9) -0.0066(7) 0.0006(7) 0.0007(7)
C12 0.0381(9) 0.0247(8) 0.0329(9) -0.0027(7) 0.0020(7) 0.0042(7)
C13 0.0266(8) 0.0348(9) 0.0286(9) 0.0010(7) -0.0013(6) 0.0036(7)
C14 0.0306(8) 0.0259(9) 0.0300(9) 0.0020(7) -0.0031(6) 0.0033(7)
C15 0.0306(9) 0.0292(9) 0.0341(9) 0.0054(7) 0.0034(7) -0.0018(7)
C16 0.0435(10) 0.0405(11) 0.0383(10) 0.0105(9) 0.0078(8) 0.0025(8)
C17 0.0372(10) 0.0446(12) 0.0555(12) 0.0074(10) 0.0086(8) 0.0085(9)
C18 0.0394(10) 0.0438(12) 0.0521(12) 0.0033(9) -0.0023(8) -0.0142(9)

loop_
_atom_type_symbol
_atom_type_description
_atom_type_scat_dispersion_real
_atom_type_scat_dispersion_imag
_atom_type_scat_source
C C 0.0033 0.0016 'International Tables Vol C Tables 4.2.6.8 and 6.1.1.4'
H H 0.0000 0.0000 'International Tables Vol C Tables 4.2.6.8 and 6.1.1.4'
B B 0.0013 0.0007 'International Tables Vol C Tables 4.2.6.8 and 6.1.1.4'
N N 0.0061 0.0033 'International Tables Vol C Tables 4.2.6.8 and 6.1.1.4'

loop_
_geom_angle_atom_site_label_1
_geom_angle_atom_site_label_2
_geom_angle_atom_site_label_3
_geom_angle
C10 N1 C11 110.70(13)
C10 N1 C6 122.93(13)
C11 N1 C6 126.36(13)
C10 N2 C12 110.71(13)
C10 N2 C13 124.53(13)
C12 N2 C13 124.75(13)
C14 N3 C15 112.90(12)
C14 N3 B2 109.38(13)
C15 N3 B2 117.68(13)
C2 C1 C6 117.75(15)
C2 C1 C7 121.02(15)
C6 C1 C7 121.22(14)
C1 C2 C3 122.14(16)
C2 C3 C4 117.80(16)
C2 C3 C8 120.83(17)
C4 C3 C8 121.36(17)
C5 C4 C3 122.50(16)
C4 C5 C6 117.50(16)
C4 C5 C9 121.38(16)
C6 C5 C9 121.11(16)
C1 C6 C5 122.23(15)
C1 C6 N1 118.66(13)
C5 C6 N1 118.99(14)
N2 C10 N1 104.76(13)
N2 C10 B1 128.26(14)
N1 C10 B1 126.97(14)
C12 C11 N1 106.93(14)
C11 C12 N2 106.89(15)
N2 C13 C14 113.15(13)
N3 C14 C13 112.16(13)
C16 C15 C17 111.20(15)
C16 C15 C18 110.93(15)
C17 C15 C18 108.05(15)
C16 C15 N3 109.66(13)
C17 C15 N3 107.67(13)
C18 C15 N3 109.26(13)

loop_
_geom_bond_atom_site_label_1
_geom_bond_atom_site_label_2
_geom_bond_distance
B1 C10 1.592(2)
B2 N3 1.623(2)
N1 C10 1.3542(19)
N1 C11 1.383(2)
N1 C6 1.4432(19)
N2 C10 1.3515(19)
N2 C12 1.385(2)
N2 C13 1.4721(19)
N3 C14 1.500(2)
N3 C15 1.533(2)
C1 C2 1.386(2)
C1 C6 1.391(2)
C1 C7 1.501(2)
C2 C3 1.387(2)
C3 C4 1.390(3)
C3 C8 1.505(2)
C4 C5 1.381(2)
C5 C6 1.394(2)
C5 C9 1.508(2)
C11 C12 1.338(2)
C13 C14 1.513(2)
C15 C16 1.511(2)
C15 C17 1.516(2)
C15 C18 1.520(2)

loop_
_geom_torsion_atom_site_label_1
_geom_torsion_atom_site_label_2
_geom_torsion_atom_site_label_3
_geom_torsion_atom_site_label_4
_geom_torsion
C6 C1 C2 C3 0.8(2)
C7 C1 C2 C3 179.31(16)
C1 C2 C3 C4 1.6(2)
C1 C2 C3 C8 -178.13(16)
C2 C3 C4 C5 -2.2(3)
C8 C3 C4 C5 177.49(17)
C3 C4 C5 C6 0.4(3)
C3 C4 C5 C9 -179.09(17)
C2 C1 C6 C5 -2.8(2)
C7 C1 C6 C5 178.73(15)
C2 C1 C6 N1 173.12(14)
C7 C1 C6 N1 -5.4(2)
C4 C5 C6 C1 2.2(2)
C9 C5 C6 C1 -178.32(16)
C4 C5 C6 N1 -173.70(14)
C9 C5 C6 N1 5.8(2)
C10 N1 C6 C1 -84.67(18)
C11 N1 C6 C1 95.94(19)
C10 N1 C6 C5 91.36(18)
C11 N1 C6 C5 -88.02(19)
C12 N2 C10 N1 -0.22(16)
C13 N2 C10 N1 179.59(12)
C12 N2 C10 B1 179.06(16)
C13 N2 C10 B1 -1.1(2)
C11 N1 C10 N2 0.06(16)
C6 N1 C10 N2 -179.42(12)
C11 N1 C10 B1 -179.23(16)
C6 N1 C10 B1 1.3(2)
C10 N1 C11 C12 0.13(18)
C6 N1 C11 C12 179.58(14)
N1 C11 C12 N2 -0.26(17)
C10 N2 C12 C11 0.31(18)
C13 N2 C12 C11 -179.50(13)
C10 N2 C13 C14 99.63(17)
C12 N2 C13 C14 -80.59(18)
C15 N3 C14 C13 135.96(14)
B2 N3 C14 C13 -90.96(16)
N2 C13 C14 N3 -66.36(17)
C14 N3 C15 C16 64.11(17)
B2 N3 C15 C16 -64.82(18)
C14 N3 C15 C17 -174.78(13)
B2 N3 C15 C17 56.29(18)
C14 N3 C15 C18 -57.67(17)
B2 N3 C15 C18 173.41(15)
